data_7048262
loop_
_publ_author_name
'Chen, Peng Yun'
'Wu, Ming Ze'
'Liu, Zhong Yi'
'Tian, Li'
'Zhang, Yi Quan'

_publ_section_title
;
 Slow relaxation of the magnetization observed in mononuclear Ln-radical
 compounds with D<sub>4d</sub> geometry configurations.
;
_journal_issue 2
_journal_name_full 'Dalton transactions (Cambridge, England : 2003)'
_journal_page_first 558
_journal_page_last 565
_journal_paper_doi 10.1039/c8dt03809k
_journal_volume 48
_journal_year 2019
_chemical_formula_moiety 'C25 H18 F18 Gd N4 O8'
_chemical_formula_sum 'C25 H18 F18 Gd N4 O8'
_chemical_formula_weight 1001.68
_space_group_crystal_system monoclinic
_space_group_IT_number 14
_space_group_name_Hall '-P 2ybc'
_space_group_name_H-M_alt 'P 1 21/c 1'
_symmetry_space_group_name_Hall '-P 2ybc'
_symmetry_space_group_name_H-M 'P 1 21/c 1'
_atom_sites_solution_hydrogens geom
_atom_sites_solution_primary dual
_audit_creation_date 2018-09-19
_audit_creation_method
;
Olex2 1.2-beta
(compiled 2018.05.29 svn.r3508 for OlexSys, GUI svn.r5506)
;
_audit_update_record
;
2018-09-19 deposited with the CCDC.
2018-11-19 downloaded from the CCDC.
;
_cell_angle_alpha 90
_cell_angle_beta 109.425(2)
_cell_angle_gamma 90
_cell_formula_units_Z 8
_cell_length_a 22.7171(4)
_cell_length_b 17.7935(3)
_cell_length_c 18.7601(4)
_cell_measurement_reflns_used 11174
_cell_measurement_temperature 200.00(10)
_cell_measurement_theta_max 78.8670
_cell_measurement_theta_min 3.6010
_cell_volume 7151.5(2)
_computing_cell_refinement 'CrysAlisPro 1.171.39.9f (Rigaku OD, 2015)'
_computing_data_collection 'CrysAlisPro 1.171.39.9f (Rigaku OD, 2015)'
_computing_data_reduction 'CrysAlisPro 1.171.39.9f (Rigaku OD, 2015)'
_computing_molecular_graphics 'Olex2 (Dolomanov et al., 2009)'
_computing_publication_material 'Olex2 (Dolomanov et al., 2009)'
_computing_structure_refinement 'ShelXL (Sheldrick, 2015)'
_computing_structure_solution 'ShelXT (Sheldrick, 2015)'
_diffrn_ambient_environment N~2~
_diffrn_ambient_temperature 200.00(10)
_diffrn_detector 'CCD plate'
_diffrn_measured_fraction_theta_full 1.000
_diffrn_measured_fraction_theta_max 1.000
_diffrn_measurement_details
;
List of Runs (angles in degrees, time in seconds):

  # Type    Start    End  Width  t~exp~   \w     \q     \k     \f   Frames
#--------------------------------------------------------------------------
  1  \w     26.00  89.00   0.50    1.50    --    0.00  57.00  60.00  126
  2  \w    -23.00   2.00   0.50    1.50    --    0.00  57.00  60.00   50
  3  \w     -8.00  19.00   0.50    1.50    --    0.00  82.00-180.00   54
  4  \w    -88.00  -1.00   0.50    1.50    --    0.00 -19.00 -60.00  174
  5  \w     54.00  87.00   0.50    1.50    --    0.00  57.00 -90.00   66
  6  \w     17.00  90.00   0.50    4.88    --  106.20 -45.00-180.00  146
  7  \w    120.00 146.00   0.50    4.88    --  106.20  82.00-150.00   52
  8  \w     78.00 189.00   0.50    4.88    --  106.20  45.00 -90.00  222
  9  \w     19.00 132.00   0.50    4.88    --  106.20 -77.00  90.00  226
 10  \w     73.00 139.00   0.50    4.88    --  106.20 -30.00 -60.00  132
 11  \w     80.00 151.00   0.50    4.88    --  106.20  77.00 -30.00  142
 12  \w    121.00 146.00   0.50    4.88    --  106.20  45.00  60.00   50
 13  \w     75.00 154.00   0.50    4.88    --  106.20  77.00 -90.00  158
 14  \w    157.00 183.00   0.50    4.88    --  106.20  77.00 -90.00   52
 15  \w    128.00 188.00   0.50    4.88    --  106.20  45.00 -60.00  120
 16  \w     78.00 126.00   0.50    4.88    --  106.20  61.00 -90.00   96
 17  \w     97.00 130.00   0.50    4.88    --  106.20 -45.00-180.00   66
 18  \w     19.00 119.00   0.50    4.88    --  106.20 -61.00  90.00  200
;
_diffrn_measurement_device 'four-circle diffractometer'
_diffrn_measurement_device_type 'XtaLAB Pro: Kappa dual home/near'
_diffrn_measurement_method '\w scans'
_diffrn_orient_matrix_type 'CrysAlisPro convention (1999,Acta A55,543-557)'
_diffrn_orient_matrix_UB_11 -0.0561618000
_diffrn_orient_matrix_UB_12 0.0163911000
_diffrn_orient_matrix_UB_13 -0.0714156000
_diffrn_orient_matrix_UB_21 -0.0211927000
_diffrn_orient_matrix_UB_22 0.0629608000
_diffrn_orient_matrix_UB_23 0.0423388000
_diffrn_orient_matrix_UB_31 0.0395766000
_diffrn_orient_matrix_UB_32 0.0571546000
_diffrn_orient_matrix_UB_33 -0.0261740000
_diffrn_radiation_monochromator graphite
_diffrn_radiation_probe x-ray
_diffrn_radiation_type CuK\a
_diffrn_radiation_wavelength 1.54184
_diffrn_reflns_av_R_equivalents 0.0587
_diffrn_reflns_av_unetI/netI 0.0544
_diffrn_reflns_Laue_measured_fraction_full 1.000
_diffrn_reflns_Laue_measured_fraction_max 1.000
_diffrn_reflns_limit_h_max 27
_diffrn_reflns_limit_h_min -27
_diffrn_reflns_limit_k_max 21
_diffrn_reflns_limit_k_min -20
_diffrn_reflns_limit_l_max 22
_diffrn_reflns_limit_l_min -22
_diffrn_reflns_number 49791
_diffrn_reflns_point_group_measured_fraction_full 1.000
_diffrn_reflns_point_group_measured_fraction_max 1.000
_diffrn_reflns_theta_full 67.079
_diffrn_reflns_theta_max 67.079
_diffrn_reflns_theta_min 3.523
_diffrn_source 'fine-focus sealed X-ray tube'
_diffrn_source_type 'Enhance (Cu) X-ray Source'
_exptl_absorpt_coefficient_mu 13.351
_exptl_absorpt_correction_T_max 1.00000
_exptl_absorpt_correction_T_min 0.56586
_exptl_absorpt_correction_type multi-scan
_exptl_absorpt_process_details
;
CrysAlisPro 1.171.39.9f (Rigaku Oxford Diffraction, 2015)
Empirical absorption correction using spherical harmonics,
 implemented in SCALE3 ABSPACK scaling algorithm.
;
_exptl_crystal_colour brown
_exptl_crystal_colour_primary brown
_exptl_crystal_density_diffrn 1.861
_exptl_crystal_description block
_exptl_crystal_F_000 3888
_exptl_crystal_size_max 0.25
_exptl_crystal_size_mid 0.22
_exptl_crystal_size_min 0.2
_refine_diff_density_max 1.068
_refine_diff_density_min -0.566
_refine_diff_density_rms 0.102
_refine_ls_extinction_method none
_refine_ls_goodness_of_fit_ref 1.021
_refine_ls_hydrogen_treatment constr
_refine_ls_matrix_type full
_refine_ls_number_parameters 1027
_refine_ls_number_reflns 12771
_refine_ls_number_restraints 136
_refine_ls_restrained_S_all 1.120
_refine_ls_R_factor_all 0.0841
_refine_ls_R_factor_gt 0.0600
_refine_ls_shift/su_max 0.002
_refine_ls_shift/su_mean 0.000
_refine_ls_structure_factor_coef Fsqd
_refine_ls_weighting_details 'w=1/[\s^2^(Fo^2^)+(0.0765P)^2^+23.8380P] where P=(Fo^2^+2Fc^2^)/3'
_refine_ls_weighting_scheme calc
_refine_ls_wR_factor_gt 0.1535
_refine_ls_wR_factor_ref 0.1696
_reflns_Friedel_coverage 0.000
_reflns_number_gt 9116
_reflns_number_total 12771
_reflns_threshold_expression 'I > 2\s(I)'
_cod_data_source_file c8dt03809k2.cif
_cod_data_source_block bizuo-gd
_cod_depositor_comments 'Adding full bibliography for 7048260--7048262.cif.'
_cod_database_code 7048262
_shelx_shelxl_version_number 2014/7
_shelx_space_group_comment
;
The symmetry employed for this shelxl refinement is uniquely defined
by the following loop, which should always be used as a source of
symmetry information in preference to the above space-group names.
They are only intended as comments.
;
_shelx_estimated_absorpt_t_max 0.175
_shelx_estimated_absorpt_t_min 0.135
_reflns_odcompleteness_completeness 99.79
_reflns_odcompleteness_iscentric 1
_reflns_odcompleteness_theta 74.33
_olex2_refinement_description
;
1. Fixed Uiso
 At 1.2 times of:
  All C(H) groups, All N(H) groups
 At 1.5 times of:
  All C(H,H,H) groups
2. Restrained distances
 F31-C46 = F30-C46 = F32-C46
 1.35 with sigma of 0.01
 F30A-C46 = F31A-C46 = F32A-C46
 1.35 with sigma of 0.01
 F30-F31 \\sim F31-F32
 with sigma of 0.001
 F32-F30 \\sim F30-F31
 with sigma of 0.001
 F31-F32 \\sim F32-F30
 with sigma of 0.001
 F30A-F32A \\sim F32A-F31A
 with sigma of 0.001
 F31A-F30A \\sim F30A-F32A
 with sigma of 0.001
 F32A-F31A \\sim F31A-F30A
 with sigma of 0.001
3. Rigid bond restraints
 F32, C46
 with sigma for 1-2 distances of 0.001 and sigma for 1-3 distances of 0.001
 F31, C46
 with sigma for 1-2 distances of 0.001 and sigma for 1-3 distances of 0.001
 F30, C46
 with sigma for 1-2 distances of 0.001 and sigma for 1-3 distances of 0.001
 C46, C47
 with sigma for 1-2 distances of 0.001 and sigma for 1-3 distances of 0.001
4. Uiso/Uaniso restraints and constraints
Uanis(F5) \\sim Ueq, Uanis(F6) \\sim Ueq, Uanis(F7) \\sim Ueq, Uanis(F8) \\sim
Ueq, Uanis(F9) \\sim Ueq, Uanis(F13) \\sim Ueq, Uanis(F14) \\sim Ueq,
Uanis(F15) \\sim Ueq, Uanis(F17) \\sim Ueq, Uanis(F52) \\sim Ueq, Uanis(F18)
\\sim Ueq, Uanis(F20) \\sim Ueq, Uanis(F25) \\sim Ueq, Uanis(F30) \\sim Ueq,
Uanis(F31) \\sim Ueq, Uanis(F32) \\sim Ueq, Uanis(O10) \\sim Ueq, Uanis(C30)
\\sim Ueq: with sigma of 0.005 and sigma for terminal atoms of 0.005
Uanis(F26) \\sim Ueq: with sigma of 0.002 and sigma for terminal atoms of 0.005
Uanis(C46) \\sim Ueq: with sigma of 0.002 and sigma for terminal atoms of 0.005
Uanis(F30A) = Uanis(F30)
Uanis(F32) = Uanis(F32A)
Uanis(F31) = Uanis(F31A)
5. Others
 Sof(F32A)=Sof(F30A)=Sof(F31A)=1-FVAR(1)
 Sof(F30)=Sof(F31)=Sof(F32)=FVAR(1)
6.a Aromatic/amide H refined with riding coordinates:
 N4(H4), C9(H9), C10(H10), C13(H13), C18(H18), C23(H23), N6(H6), C34(H34),
 C35(H35), C38(H38), C43(H43), C48(H48)
6.b Idealised Me refined as rotating group:
 C4(H4A,H4B,H4C), C5(H5A,H5B,H5C), C6(H6A,H6B,H6C), C7(H7A,H7B,H7C), C29(H29A,
 H29B,H29C), C30(H30A,H30B,H30C), C31(H31A,H31B,H31C), C32(H32A,H32B,H32C)
;
_olex2_submission_special_instructions 'No special instructions were received'
_oxdiff_exptl_absorpt_empirical_details
;
Empirical correction (ABSPACK) includes:
- Absorption correction using spherical harmonics
- Frame scaling
- Detector area scaling
;
_oxdiff_exptl_absorpt_empirical_full_max 1.764
_oxdiff_exptl_absorpt_empirical_full_min 0.539

loop_
_space_group_symop_operation_xyz
'x, y, z'
'-x, y+1/2, -z+1/2'
'-x, -y, -z'
'x, -y-1/2, z-1/2'

loop_
_atom_site_label
_atom_site_type_symbol
_atom_site_fract_x
_atom_site_fract_y
_atom_site_fract_z
_atom_site_U_iso_or_equiv
_atom_site_adp_type
_atom_site_occupancy
_atom_site_site_symmetry_order
_atom_site_calc_flag
_atom_site_refinement_flags_posn
_atom_site_refinement_flags_adp
_atom_site_refinement_flags_occupancy
_atom_site_disorder_assembly
_atom_site_disorder_group
Gd1 Gd 0.24596(2) 0.91340(2) 0.37039(2) 0.03920(13) Uani 1 1 d . . . . .
F1 F 0.1299(3) 1.0489(3) 0.1297(3) 0.0901(17) Uani 1 1 d . . . . .
F2 F 0.0614(2) 0.9666(3) 0.0827(3) 0.0857(16) Uani 1 1 d . . . . .
F3 F 0.2064(4) 0.6942(4) 0.1814(5) 0.144(3) Uani 1 1 d . . . . .
F4 F 0.1531(4) 0.6777(3) 0.2487(4) 0.116(2) Uani 1 1 d . . . . .
F5 F 0.1122(4) 0.7131(4) 0.1349(4) 0.135(2) Uani 1 1 d . U . . .
F6 F 0.4392(3) 1.1173(4) 0.4120(4) 0.118(2) Uani 1 1 d . U . . .
F7 F 0.3475(3) 1.1542(3) 0.3746(4) 0.110(2) Uani 1 1 d . U . . .
F8 F 0.3934(4) 1.1228(4) 0.2978(5) 0.137(3) Uani 1 1 d . U . . .
F9 F 0.4964(3) 0.8629(3) 0.3761(4) 0.1001(17) Uani 1 1 d . U . . .
F10 F 0.4478(3) 0.7868(3) 0.4254(4) 0.0976(19) Uani 1 1 d . . . . .
F11 F 0.4258(3) 0.7920(3) 0.3083(4) 0.0945(17) Uani 1 1 d . . . . .
F12 F 0.3749(3) 1.0429(4) 0.6080(4) 0.125(3) Uani 1 1 d . . . . .
F13 F 0.4408(4) 0.9739(5) 0.5893(5) 0.161(3) Uani 1 1 d . U . . .
F14 F 0.4087(4) 0.9498(5) 0.6766(5) 0.147(3) Uani 1 1 d . U . . .
F15 F 0.3165(3) 0.7136(4) 0.6265(4) 0.118(2) Uani 1 1 d . U . . .
F16 F 0.2270(4) 0.7145(4) 0.5521(4) 0.133(3) Uani 1 1 d . . . . .
F17 F 0.2938(4) 0.6700(3) 0.5148(4) 0.1062(19) Uani 1 1 d . U . . .
F52 F 0.0645(3) 1.0228(4) 0.1836(4) 0.114(2) Uani 1 1 d . U . . .
O1 O 0.1496(2) 0.8827(3) 0.3786(4) 0.0640(15) Uani 1 1 d . . . . .
O2 O 0.0038(3) 1.0562(4) 0.3928(4) 0.094(2) Uani 1 1 d . . . . .
O3 O 0.1840(2) 0.9619(3) 0.2521(3) 0.0510(12) Uani 1 1 d . . . . .
O4 O 0.2135(2) 0.8111(3) 0.2840(3) 0.0498(11) Uani 1 1 d . . . . .
O5 O 0.3067(2) 1.0178(2) 0.3528(3) 0.0477(11) Uani 1 1 d . . . . .
O6 O 0.3394(2) 0.8647(3) 0.3603(3) 0.0500(12) Uani 1 1 d . . . . .
O7 O 0.3143(2) 0.9548(3) 0.4893(3) 0.0539(12) Uani 1 1 d . . . . .
O8 O 0.2639(2) 0.8115(3) 0.4575(3) 0.0510(12) Uani 1 1 d . . . . .
N1 N 0.0982(3) 0.9132(3) 0.3788(3) 0.0459(13) Uani 1 1 d . . . . .
N2 N 0.0289(3) 0.9944(4) 0.3867(4) 0.0627(17) Uani 1 1 d . . . . .
N3 N 0.1911(3) 1.0306(3) 0.3943(3) 0.0477(14) Uani 1 1 d . . . . .
N4 N 0.2169(3) 1.0989(3) 0.3987(4) 0.0606(17) Uani 1 1 d . . . . .
H4 H 0.2549 1.1061 0.4009 0.073 Uiso 1 1 calc R . . . .
C1 C 0.0885(3) 0.9851(4) 0.3867(4) 0.0485(17) Uani 1 1 d . . . . .
C2 C 0.0454(3) 0.8635(4) 0.3810(4) 0.0515(17) Uani 1 1 d . . . . .
C3 C -0.0068(4) 0.9230(5) 0.3686(5) 0.063(2) Uani 1 1 d . . . . .
C4 C 0.0342(4) 0.8033(5) 0.3216(5) 0.071(2) Uani 1 1 d . . . . .
H4A H 0.0278 0.8261 0.2732 0.106 Uiso 1 1 calc GR . . . .
H4B H -0.0021 0.7748 0.3198 0.106 Uiso 1 1 calc GR . . . .
H4C H 0.0698 0.7705 0.3338 0.106 Uiso 1 1 calc GR . . . .
C5 C 0.0670(5) 0.8282(5) 0.4598(5) 0.080(3) Uani 1 1 d . . . . .
H5A H 0.1078 0.8070 0.4702 0.119 Uiso 1 1 calc GR . . . .
H5B H 0.0383 0.7894 0.4621 0.119 Uiso 1 1 calc GR . . . .
H5C H 0.0684 0.8661 0.4968 0.119 Uiso 1 1 calc GR . . . .
C6 C -0.0489(5) 0.9296(6) 0.2861(6) 0.093(3) Uani 1 1 d . . . . .
H6A H -0.0740 0.9741 0.2798 0.140 Uiso 1 1 calc GR . . . .
H6B H -0.0755 0.8863 0.2725 0.140 Uiso 1 1 calc GR . . . .
H6C H -0.0236 0.9325 0.2541 0.140 Uiso 1 1 calc GR . . . .
C7 C -0.0469(5) 0.9134(6) 0.4204(7) 0.104(4) Uani 1 1 d . . . . .
H7A H -0.0202 0.9127 0.4723 0.156 Uiso 1 1 calc GR . . . .
H7B H -0.0696 0.8669 0.4086 0.156 Uiso 1 1 calc GR . . . .
H7C H -0.0757 0.9545 0.4126 0.156 Uiso 1 1 calc GR . . . .
C8 C 0.1323(4) 1.0451(4) 0.3926(4) 0.0505(17) Uani 1 1 d . . . . .
C9 C 0.1779(5) 1.1544(4) 0.3995(6) 0.078(3) Uani 1 1 d . . . . .
H9 H 0.1869 1.2055 0.4015 0.093 Uiso 1 1 calc R . . . .
C10 C 0.1220(4) 1.1225(5) 0.3968(5) 0.069(2) Uani 1 1 d . . . . .
H10 H 0.0859 1.1466 0.3975 0.083 Uiso 1 1 calc R . . . .
C11 C 0.0993(4) 0.9923(5) 0.1465(4) 0.060(2) Uani 1 1 d . . . . .
C12 C 0.1426(3) 0.9337(4) 0.1969(4) 0.0450(16) Uani 1 1 d . . . . .
C13 C 0.1327(3) 0.8595(4) 0.1780(4) 0.0507(17) Uani 1 1 d . . . . .
H13 H 0.1006 0.8462 0.1342 0.061 Uiso 1 1 calc R . . . .
C14 C 0.1696(4) 0.8030(4) 0.2229(4) 0.0503(17) Uani 1 1 d . . . . .
C15 C 0.1585(5) 0.7234(5) 0.1969(5) 0.076(3) Uani 1 1 d . . . . .
C16 C 0.3863(4) 1.1041(5) 0.3601(6) 0.070(2) Uani 1 1 d . . . . .
C17 C 0.3631(4) 1.0240(4) 0.3603(4) 0.0533(18) Uani 1 1 d . . . . .
C18 C 0.4069(3) 0.9677(4) 0.3672(5) 0.060(2) Uani 1 1 d . . . . .
H18 H 0.4479 0.9807 0.3733 0.072 Uiso 1 1 calc R . . . .
C19 C 0.3908(3) 0.8927(4) 0.3652(4) 0.0513(17) Uani 1 1 d . . . . .
C20 C 0.4414(4) 0.8339(5) 0.3703(7) 0.074(3) Uani 1 1 d . . . . .
C21 C 0.3907(5) 0.9763(8) 0.6047(6) 0.091(3) Uani 1 1 d . . . . .
C22 C 0.3428(3) 0.9241(4) 0.5512(4) 0.0540(18) Uani 1 1 d . . . . .
C23 C 0.3366(4) 0.8523(4) 0.5739(4) 0.059(2) Uani 1 1 d . . . . .
H23 H 0.3601 0.8370 0.6224 0.071 Uiso 1 1 calc R . . . .
C24 C 0.2951(4) 0.8017(4) 0.5248(4) 0.0519(18) Uani 1 1 d . . . . .
C25 C 0.2875(5) 0.7260(5) 0.5566(5) 0.075(3) Uani 1 1 d . . . . .
Gd2 Gd 0.24434(2) 0.41741(2) 0.37564(2) 0.04097(13) Uani 1 1 d . . . . .
F18 F 0.1324(4) 0.2077(4) 0.1916(5) 0.131(2) Uani 1 1 d . U . . .
F19 F 0.1987(3) 0.2043(3) 0.1362(3) 0.111(2) Uani 1 1 d . . . . .
F20 F 0.2224(4) 0.1719(3) 0.2489(4) 0.116(2) Uani 1 1 d . U . . .
F21 F 0.2670(3) 0.5307(4) 0.1572(4) 0.126(3) Uani 1 1 d . . . . .
F22 F 0.1714(3) 0.5327(4) 0.1117(4) 0.114(2) Uani 1 1 d . . . . .
F23 F 0.2227(5) 0.4549(4) 0.0695(3) 0.142(3) Uani 1 1 d . . . . .
F24 F 0.1453(2) 0.6530(2) 0.3987(3) 0.0759(14) Uani 1 1 d . . . . .
F25 F 0.0761(3) 0.6149(4) 0.4433(4) 0.117(2) Uani 1 1 d . U . . .
F26 F 0.0585(3) 0.6118(3) 0.3270(4) 0.1020(18) Uani 1 1 d . U . . .
F27 F 0.0442(3) 0.3591(3) 0.4885(4) 0.0908(17) Uani 1 1 d . . . . .
F28 F 0.0364(3) 0.3012(3) 0.3863(3) 0.0982(18) Uani 1 1 d . . . . .
F29 F 0.1108(2) 0.2758(3) 0.4859(3) 0.0767(14) Uani 1 1 d . . . . .
F30 F 0.3510(4) 0.2336(5) 0.6392(4) 0.098(2) Uani 0.620(5) 1 d D U P A 1
F31 F 0.2982(4) 0.1866(5) 0.5317(5) 0.100(2) Uani 0.620(5) 1 d D U P A 1
F32 F 0.3907(4) 0.2281(5) 0.5504(5) 0.099(2) Uani 0.620(5) 1 d D U P A 1
F33 F 0.3322(3) 0.5446(4) 0.6416(3) 0.1013(19) Uani 1 1 d . . . . .
F34 F 0.2345(3) 0.5435(3) 0.5999(3) 0.0867(16) Uani 1 1 d . . . . .
F35 F 0.2804(3) 0.4667(3) 0.6862(3) 0.0960(18) Uani 1 1 d . . . . .
O9 O 0.3363(3) 0.3896(3) 0.3515(4) 0.0762(18) Uani 1 1 d . . . . .
O10 O 0.4911(4) 0.5635(4) 0.3866(5) 0.109(2) Uani 1 1 d . U . . .
O11 O 0.2127(2) 0.3129(3) 0.2945(3) 0.0516(12) Uani 1 1 d . . . . .
O12 O 0.2136(2) 0.4606(3) 0.2492(3) 0.0506(12) Uani 1 1 d . . . . .
O13 O 0.1712(2) 0.5150(3) 0.3698(3) 0.0496(11) Uani 1 1 d . . . . .
O14 O 0.1587(2) 0.3648(3) 0.4043(3) 0.0513(12) Uani 1 1 d . . . . .
O15 O 0.2930(3) 0.3219(3) 0.4644(3) 0.0581(14) Uani 1 1 d . . . . .
O16 O 0.2685(2) 0.4687(3) 0.4982(3) 0.0554(13) Uani 1 1 d . . . . .
N5 N 0.3038(3) 0.5375(3) 0.3717(3) 0.0464(14) Uani 1 1 d . . . . .
N6 N 0.2758(3) 0.6050(3) 0.3648(3) 0.0521(15) Uani 1 1 d . . . . .
H6 H 0.2391 0.6116 0.3674 0.063 Uiso 1 1 calc R . . . .
N7 N 0.3904(3) 0.4198(3) 0.3614(4) 0.0491(14) Uani 1 1 d . . . . .
N8 N 0.4633(3) 0.5009(4) 0.3750(5) 0.077(2) Uani 1 1 d . . . . .
C26 C 0.4023(3) 0.4925(4) 0.3665(4) 0.0479(16) Uani 1 1 d . . . . .
C27 C 0.4443(3) 0.3698(4) 0.3670(4) 0.0537(18) Uani 1 1 d . . . . .
C28 C 0.4961(3) 0.4304(5) 0.3714(5) 0.0577(19) Uani 1 1 d . . . . .
C29 C 0.4547(5) 0.3233(6) 0.4381(7) 0.100(4) Uani 1 1 d . . . . .
H29A H 0.4604 0.3561 0.4804 0.150 Uiso 1 1 calc GR . . . .
H29B H 0.4912 0.2926 0.4469 0.150 Uiso 1 1 calc GR . . . .
H29C H 0.4191 0.2917 0.4318 0.150 Uiso 1 1 calc GR . . . .
C30 C 0.4268(5) 0.3186(6) 0.2996(6) 0.093(3) Uani 1 1 d . U . . .
H30A H 0.3914 0.2887 0.2989 0.139 Uiso 1 1 calc GR . . . .
H30B H 0.4614 0.2862 0.3026 0.139 Uiso 1 1 calc GR . . . .
H30C H 0.4165 0.3480 0.2542 0.139 Uiso 1 1 calc GR . . . .
C31 C 0.5535(4) 0.4246(7) 0.4395(6) 0.096(3) Uani 1 1 d . . . . .
H31A H 0.5787 0.4687 0.4430 0.144 Uiso 1 1 calc GR . . . .
H31B H 0.5769 0.3810 0.4352 0.144 Uiso 1 1 calc GR . . . .
H31C H 0.5419 0.4206 0.4841 0.144 Uiso 1 1 calc GR . . . .
C32 C 0.5146(4) 0.4340(5) 0.3003(5) 0.073(2) Uani 1 1 d . . . . .
H32A H 0.4776 0.4368 0.2565 0.109 Uiso 1 1 calc GR . . . .
H32B H 0.5378 0.3898 0.2973 0.109 Uiso 1 1 calc GR . . . .
H32C H 0.5398 0.4778 0.3024 0.109 Uiso 1 1 calc GR . . . .
C33 C 0.3595(3) 0.5527(4) 0.3641(4) 0.0461(16) Uani 1 1 d . . . . .
C34 C 0.3111(4) 0.6603(4) 0.3536(5) 0.061(2) Uani 1 1 d . . . . .
H34 H 0.3005 0.7110 0.3469 0.073 Uiso 1 1 calc R . . . .
C35 C 0.3658(4) 0.6287(4) 0.3538(5) 0.063(2) Uani 1 1 d . . . . .
H35 H 0.4001 0.6532 0.3481 0.076 Uiso 1 1 calc R . . . .
C36 C 0.1916(5) 0.2206(5) 0.2007(5) 0.072(3) Uani 1 1 d . . . . .
C37 C 0.2080(3) 0.3011(4) 0.2277(5) 0.0512(18) Uani 1 1 d . . . . .
C38 C 0.2119(4) 0.3542(5) 0.1735(5) 0.061(2) Uani 1 1 d . . . . .
H38 H 0.2125 0.3381 0.1266 0.073 Uiso 1 1 calc R . . . .
C39 C 0.2148(3) 0.4299(4) 0.1901(4) 0.0502(17) Uani 1 1 d . . . . .
C40 C 0.2191(5) 0.4853(6) 0.1298(5) 0.075(3) Uani 1 1 d . . . . .
C41 C 0.1026(5) 0.6011(5) 0.3946(6) 0.070(2) Uani 1 1 d . . . . .
C42 C 0.1283(4) 0.5215(4) 0.3980(4) 0.0491(17) Uani 1 1 d . . . . .
C43 C 0.1010(3) 0.4659(4) 0.4274(4) 0.0520(18) Uani 1 1 d . . . . .
H43 H 0.0713 0.4792 0.4493 0.062 Uiso 1 1 calc R . . . .
C44 C 0.1165(3) 0.3904(4) 0.4255(4) 0.0445(16) Uani 1 1 d . . . . .
C45 C 0.0768(4) 0.3315(4) 0.4478(5) 0.058(2) Uani 1 1 d . . . . .
C46 C 0.3392(3) 0.2427(5) 0.5644(4) 0.0804(17) Uani 1 1 d D U . . .
C47 C 0.3121(4) 0.3169(5) 0.5340(5) 0.0591(18) Uani 1 1 d . U . . .
C48 C 0.3100(4) 0.3720(5) 0.5862(4) 0.064(2) Uani 1 1 d . . . . .
H48 H 0.3245 0.3606 0.6375 0.077 Uiso 1 1 calc R . . . .
C49 C 0.2869(3) 0.4424(4) 0.5635(4) 0.0490(17) Uani 1 1 d . . . . .
C50 C 0.2840(4) 0.4982(5) 0.6241(4) 0.0587(19) Uani 1 1 d . . . . .
F32A F 0.3456(6) 0.1953(7) 0.5119(6) 0.099(2) Uani 0.380(5) 1 d D . P A 2
F30A F 0.3994(5) 0.2517(8) 0.6119(7) 0.098(2) Uani 0.380(5) 1 d D . P A 2
F31A F 0.3123(6) 0.2034(8) 0.6047(7) 0.100(2) Uani 0.380(5) 1 d D . P A 2

loop_
_atom_site_aniso_label
_atom_site_aniso_U_11
_atom_site_aniso_U_22
_atom_site_aniso_U_33
_atom_site_aniso_U_23
_atom_site_aniso_U_13
_atom_site_aniso_U_12
Gd1 0.0395(2) 0.0335(2) 0.0425(2) -0.00215(16) 0.01081(17) -0.00200(15)
F1 0.095(4) 0.056(3) 0.093(4) 0.021(3) -0.003(3) -0.001(3)
F2 0.084(3) 0.081(3) 0.064(3) 0.007(3) -0.013(3) -0.005(3)
F3 0.199(8) 0.072(4) 0.207(9) -0.050(5) 0.127(7) -0.012(5)
F4 0.192(7) 0.061(3) 0.093(4) -0.004(3) 0.043(4) -0.042(4)
F5 0.155(4) 0.091(3) 0.114(4) -0.021(3) -0.017(3) -0.011(3)
F6 0.099(3) 0.083(3) 0.146(4) -0.010(3) 0.008(3) -0.020(3)
F7 0.104(4) 0.073(3) 0.155(4) -0.006(3) 0.046(3) -0.008(3)
F8 0.174(5) 0.108(4) 0.137(4) 0.015(3) 0.064(4) -0.041(4)
F9 0.067(3) 0.084(3) 0.148(4) 0.011(3) 0.035(3) 0.005(3)
F10 0.078(3) 0.078(4) 0.132(5) 0.048(4) 0.028(3) 0.024(3)
F11 0.090(4) 0.072(4) 0.138(5) -0.011(4) 0.059(4) 0.012(3)
F12 0.132(6) 0.066(4) 0.127(6) -0.034(4) -0.023(4) -0.018(4)
F13 0.120(4) 0.170(5) 0.186(5) -0.042(4) 0.041(4) -0.031(4)
F14 0.153(4) 0.130(4) 0.118(4) -0.006(4) -0.008(3) -0.029(4)
F15 0.151(4) 0.094(3) 0.087(3) 0.021(3) 0.012(3) -0.007(3)
F16 0.151(7) 0.098(5) 0.152(7) 0.043(4) 0.054(5) -0.020(5)
F17 0.150(4) 0.077(3) 0.098(4) 0.004(3) 0.050(3) 0.009(3)
F52 0.109(4) 0.132(4) 0.101(3) 0.009(3) 0.036(3) 0.054(3)
O1 0.051(3) 0.037(3) 0.111(5) 0.002(3) 0.037(3) 0.004(2)
O2 0.071(4) 0.070(4) 0.144(7) -0.022(4) 0.040(4) 0.013(3)
O3 0.059(3) 0.041(3) 0.044(3) 0.001(2) 0.006(2) 0.002(2)
O4 0.056(3) 0.042(3) 0.049(3) -0.006(2) 0.015(2) -0.001(2)
O5 0.050(3) 0.039(2) 0.054(3) 0.000(2) 0.017(2) -0.001(2)
O6 0.043(3) 0.043(3) 0.066(3) -0.004(2) 0.020(2) -0.005(2)
O7 0.056(3) 0.057(3) 0.041(3) -0.011(2) 0.005(2) -0.015(2)
O8 0.058(3) 0.046(3) 0.042(3) 0.005(2) 0.008(2) 0.000(2)
N1 0.048(3) 0.042(3) 0.048(3) 0.003(3) 0.017(3) 0.003(3)
N2 0.052(4) 0.055(4) 0.079(5) -0.009(3) 0.018(3) 0.009(3)
N3 0.058(4) 0.038(3) 0.048(3) -0.004(2) 0.019(3) 0.001(3)
N4 0.057(4) 0.042(3) 0.089(5) -0.008(3) 0.033(4) -0.009(3)
C1 0.048(4) 0.048(4) 0.049(4) 0.000(3) 0.016(3) 0.007(3)
C2 0.045(4) 0.052(4) 0.056(5) 0.000(3) 0.014(3) -0.004(3)
C3 0.047(4) 0.066(5) 0.073(6) -0.010(4) 0.018(4) 0.008(4)
C4 0.058(5) 0.060(5) 0.093(7) -0.012(5) 0.024(5) -0.003(4)
C5 0.078(6) 0.087(7) 0.070(6) 0.034(5) 0.019(5) 0.001(5)
C6 0.070(6) 0.082(7) 0.096(8) 0.001(6) -0.015(5) 0.019(5)
C7 0.078(7) 0.100(8) 0.159(11) -0.021(7) 0.072(8) -0.006(6)
C8 0.061(5) 0.036(4) 0.056(4) -0.002(3) 0.020(4) 0.011(3)
C9 0.101(7) 0.033(4) 0.109(8) -0.010(4) 0.048(6) 0.002(4)
C10 0.071(6) 0.046(5) 0.092(7) -0.010(4) 0.027(5) 0.007(4)
C11 0.063(5) 0.059(5) 0.052(5) 0.000(4) 0.011(4) 0.009(4)
C12 0.040(4) 0.056(4) 0.039(4) 0.000(3) 0.013(3) -0.002(3)
C13 0.049(4) 0.053(4) 0.042(4) 0.002(3) 0.005(3) -0.007(3)
C14 0.061(5) 0.052(4) 0.037(4) -0.010(3) 0.016(4) -0.009(4)
C15 0.116(8) 0.059(5) 0.039(5) -0.011(4) 0.009(5) -0.018(5)
C16 0.062(5) 0.057(5) 0.091(7) 0.005(5) 0.028(5) -0.011(4)
C17 0.054(5) 0.051(4) 0.052(4) -0.001(3) 0.013(4) -0.008(3)
C18 0.036(4) 0.050(4) 0.086(6) 0.006(4) 0.011(4) -0.008(3)
C19 0.048(4) 0.048(4) 0.060(5) 0.006(3) 0.022(4) 0.000(3)
C20 0.049(5) 0.052(5) 0.121(9) 0.009(5) 0.030(5) -0.007(4)
C21 0.061(6) 0.127(10) 0.070(7) 0.000(7) 0.000(5) -0.007(6)
C22 0.041(4) 0.062(5) 0.052(5) -0.013(4) 0.006(3) -0.001(3)
C23 0.062(5) 0.053(4) 0.046(4) -0.002(3) -0.004(4) 0.010(4)
C24 0.057(4) 0.049(4) 0.052(5) -0.004(3) 0.021(4) 0.004(3)
C25 0.112(8) 0.054(5) 0.053(5) 0.008(4) 0.019(5) 0.015(5)
Gd2 0.0452(2) 0.0337(2) 0.0430(2) 0.00101(16) 0.01338(18) 0.00435(16)
F18 0.124(4) 0.110(4) 0.161(4) -0.036(3) 0.049(4) -0.019(3)
F19 0.169(6) 0.082(4) 0.084(4) -0.037(3) 0.047(4) 0.003(4)
F20 0.149(4) 0.076(3) 0.104(4) -0.012(3) 0.016(3) 0.017(3)
F21 0.136(6) 0.154(7) 0.094(4) 0.007(4) 0.048(4) -0.070(5)
F22 0.124(5) 0.096(4) 0.118(5) 0.052(4) 0.034(4) 0.001(4)
F23 0.268(10) 0.118(5) 0.063(4) -0.006(4) 0.085(5) -0.028(6)
F24 0.072(3) 0.044(3) 0.112(4) -0.010(2) 0.032(3) 0.003(2)
F25 0.145(4) 0.093(3) 0.145(4) 0.001(3) 0.090(3) 0.024(3)
F26 0.082(3) 0.077(3) 0.126(4) 0.017(3) 0.007(3) 0.012(3)
F27 0.111(4) 0.060(3) 0.135(5) 0.005(3) 0.086(4) 0.003(3)
F28 0.093(4) 0.107(4) 0.079(4) 0.000(3) 0.009(3) -0.049(3)
F29 0.090(3) 0.055(3) 0.090(4) 0.023(2) 0.038(3) 0.010(2)
F30 0.121(5) 0.084(4) 0.081(3) 0.018(3) 0.023(3) 0.020(4)
F31 0.103(4) 0.069(3) 0.113(5) 0.017(3) 0.019(4) -0.002(3)
F32 0.097(4) 0.092(4) 0.110(5) 0.027(4) 0.038(3) 0.031(3)
F33 0.093(4) 0.106(4) 0.112(5) -0.053(4) 0.043(3) -0.035(3)
F34 0.104(4) 0.089(4) 0.076(3) -0.006(3) 0.042(3) 0.027(3)
F35 0.152(5) 0.093(4) 0.058(3) 0.008(3) 0.056(3) 0.022(4)
O9 0.061(4) 0.036(3) 0.142(6) 0.003(3) 0.048(4) 0.004(3)
O10 0.088(4) 0.097(4) 0.146(5) -0.021(4) 0.045(3) -0.015(3)
O11 0.060(3) 0.045(3) 0.050(3) -0.009(2) 0.020(2) -0.003(2)
O12 0.061(3) 0.046(3) 0.044(3) 0.001(2) 0.016(2) 0.001(2)
O13 0.056(3) 0.045(3) 0.050(3) 0.007(2) 0.021(2) 0.011(2)
O14 0.056(3) 0.043(3) 0.057(3) 0.001(2) 0.022(2) 0.003(2)
O15 0.073(4) 0.045(3) 0.047(3) 0.006(2) 0.007(3) 0.013(2)
O16 0.070(3) 0.046(3) 0.047(3) -0.001(2) 0.015(2) 0.004(2)
N5 0.058(4) 0.031(3) 0.047(3) -0.001(2) 0.013(3) 0.008(3)
N6 0.056(4) 0.031(3) 0.067(4) 0.000(3) 0.017(3) 0.008(3)
N7 0.047(3) 0.041(3) 0.059(4) 0.007(3) 0.017(3) 0.008(3)
N8 0.057(4) 0.055(4) 0.126(7) -0.029(4) 0.040(4) -0.015(3)
C26 0.041(4) 0.047(4) 0.054(4) -0.004(3) 0.013(3) -0.003(3)
C27 0.047(4) 0.053(4) 0.060(5) -0.004(4) 0.016(4) 0.011(3)
C28 0.042(4) 0.072(5) 0.059(5) -0.006(4) 0.017(4) 0.005(4)
C29 0.075(7) 0.080(7) 0.124(10) 0.048(6) 0.007(6) 0.006(5)
C30 0.086(5) 0.096(5) 0.100(5) -0.024(4) 0.036(4) -0.002(4)
C31 0.061(6) 0.141(10) 0.072(6) 0.002(6) 0.003(5) -0.018(6)
C32 0.075(6) 0.085(6) 0.062(5) 0.003(5) 0.026(5) 0.013(5)
C33 0.045(4) 0.041(4) 0.049(4) -0.003(3) 0.011(3) -0.005(3)
C34 0.073(6) 0.041(4) 0.068(5) 0.003(4) 0.024(4) 0.007(4)
C35 0.070(6) 0.043(4) 0.073(6) 0.001(4) 0.019(4) -0.007(4)
C36 0.076(6) 0.065(6) 0.070(6) -0.011(5) 0.017(5) 0.020(5)
C37 0.040(4) 0.051(4) 0.060(5) -0.012(4) 0.013(3) 0.007(3)
C38 0.069(5) 0.065(5) 0.054(5) -0.013(4) 0.028(4) 0.008(4)
C39 0.048(4) 0.058(4) 0.044(4) 0.003(3) 0.015(3) 0.004(3)
C40 0.083(7) 0.084(7) 0.059(6) 0.007(5) 0.023(5) -0.015(6)
C41 0.084(6) 0.053(5) 0.087(7) 0.004(4) 0.049(6) 0.013(5)
C42 0.057(4) 0.045(4) 0.046(4) -0.002(3) 0.019(3) 0.006(3)
C43 0.059(4) 0.041(4) 0.064(5) -0.007(3) 0.030(4) 0.005(3)
C44 0.040(4) 0.048(4) 0.042(4) 0.001(3) 0.010(3) 0.006(3)
C45 0.068(5) 0.054(5) 0.057(5) -0.003(4) 0.027(4) 0.004(4)
C46 0.083(2) 0.075(2) 0.080(2) 0.0058(18) 0.0236(18) 0.0059(17)
C47 0.062(5) 0.072(4) 0.046(5) 0.006(4) 0.021(4) -0.006(3)
C48 0.087(6) 0.066(5) 0.043(4) 0.017(4) 0.025(4) 0.012(5)
C49 0.053(4) 0.051(4) 0.049(4) 0.001(3) 0.024(3) -0.003(3)
C50 0.068(5) 0.062(5) 0.052(5) 0.000(4) 0.028(4) -0.005(4)
F32A 0.097(4) 0.092(4) 0.110(5) 0.027(4) 0.038(3) 0.031(3)
F30A 0.121(5) 0.084(4) 0.081(3) 0.018(3) 0.023(3) 0.020(4)
F31A 0.103(4) 0.069(3) 0.113(5) 0.017(3) 0.019(4) -0.002(3)

loop_
_atom_type_symbol
_atom_type_description
_atom_type_scat_dispersion_real
_atom_type_scat_dispersion_imag
_atom_type_scat_source
C C 0.0181 0.0091 'International Tables Vol C Tables 4.2.6.8 and 6.1.1.4'
H H 0.0000 0.0000 'International Tables Vol C Tables 4.2.6.8 and 6.1.1.4'
F F 0.0727 0.0534 'International Tables Vol C Tables 4.2.6.8 and 6.1.1.4'
Gd Gd -8.8380 11.9157 'International Tables Vol C Tables 4.2.6.8 and 6.1.1.4'
N N 0.0311 0.0180 'International Tables Vol C Tables 4.2.6.8 and 6.1.1.4'
O O 0.0492 0.0322 'International Tables Vol C Tables 4.2.6.8 and 6.1.1.4'

loop_
_geom_angle_atom_site_label_1
_geom_angle_atom_site_label_2
_geom_angle_atom_site_label_3
_geom_angle
O1 Gd1 O3 82.38(19)
O1 Gd1 O4 77.27(18)
O1 Gd1 O5 142.39(16)
O1 Gd1 O6 144.76(17)
O1 Gd1 O7 110.4(2)
O1 Gd1 O8 74.02(18)
O1 Gd1 N3 69.57(18)
O3 Gd1 O4 71.82(16)
O3 Gd1 O5 77.16(16)
O3 Gd1 O7 140.27(17)
O3 Gd1 O8 146.67(16)
O3 Gd1 N3 72.07(17)
O4 Gd1 O5 123.99(16)
O4 Gd1 N3 133.36(18)
O5 Gd1 N3 74.22(18)
O6 Gd1 O3 109.28(17)
O6 Gd1 O4 75.39(16)
O6 Gd1 O5 72.53(16)
O6 Gd1 O7 82.24(18)
O6 Gd1 O8 79.74(17)
O6 Gd1 N3 145.32(17)
O7 Gd1 O4 146.51(17)
O7 Gd1 O5 70.27(17)
O7 Gd1 O8 71.48(17)
O7 Gd1 N3 77.58(18)
O8 Gd1 O4 80.16(17)
O8 Gd1 O5 135.03(16)
O8 Gd1 N3 118.97(18)
N1 O1 Gd1 141.3(4)
C12 O3 Gd1 133.0(4)
C14 O4 Gd1 132.9(5)
C17 O5 Gd1 132.0(5)
C19 O6 Gd1 134.0(5)
C22 O7 Gd1 135.4(5)
C24 O8 Gd1 135.8(5)
O1 N1 C1 126.7(6)
O1 N1 C2 119.0(5)
C1 N1 C2 113.8(6)
O2 N2 C1 125.8(7)
O2 N2 C3 122.6(6)
C1 N2 C3 111.2(6)
N4 N3 Gd1 121.6(4)
N4 N3 C8 103.8(6)
C8 N3 Gd1 133.7(5)
C9 N4 N3 113.3(7)
N1 C1 N2 108.8(6)
N1 C1 C8 126.3(7)
N2 C1 C8 124.8(7)
N1 C2 C3 99.9(6)
N1 C2 C4 109.9(6)
N1 C2 C5 105.4(6)
C4 C2 C3 116.3(7)
C4 C2 C5 110.2(7)
C5 C2 C3 114.1(7)
N2 C3 C2 102.6(6)
N2 C3 C6 106.0(7)
N2 C3 C7 109.9(7)
C6 C3 C2 113.3(7)
C6 C3 C7 110.1(8)
C7 C3 C2 114.3(8)
N3 C8 C1 120.9(6)
N3 C8 C10 111.5(7)
C10 C8 C1 127.5(7)
N4 C9 C10 107.6(7)
C9 C10 C8 103.8(7)
F1 C11 F52 105.4(7)
F1 C11 C12 112.8(7)
F2 C11 F1 106.7(7)
F2 C11 F52 107.2(7)
F2 C11 C12 115.0(7)
F52 C11 C12 109.2(7)
O3 C12 C11 113.0(6)
O3 C12 C13 128.1(7)
C13 C12 C11 118.9(6)
C12 C13 C14 121.6(7)
O4 C14 C13 127.3(7)
O4 C14 C15 113.9(7)
C13 C14 C15 118.8(7)
F3 C15 C14 112.5(8)
F4 C15 F3 102.0(9)
F4 C15 C14 113.3(7)
F5 C15 F3 103.2(8)
F5 C15 F4 109.3(9)
F5 C15 C14 115.2(8)
F6 C16 F7 103.6(8)
F6 C16 C17 113.9(8)
F7 C16 C17 111.8(7)
F8 C16 F6 105.9(8)
F8 C16 F7 107.7(9)
F8 C16 C17 113.4(8)
O5 C17 C16 115.3(7)
O5 C17 C18 128.6(7)
C18 C17 C16 116.1(7)
C19 C18 C17 121.4(7)
O6 C19 C18 128.5(7)
O6 C19 C20 113.3(6)
C18 C19 C20 118.2(7)
F9 C20 F11 105.2(9)
F9 C20 C19 114.0(7)
F10 C20 F9 109.5(8)
F10 C20 F11 105.2(7)
F10 C20 C19 111.8(8)
F11 C20 C19 110.7(8)
F12 C21 F13 109.8(12)
F12 C21 F14 106.1(10)
F12 C21 C22 117.2(9)
F13 C21 F14 102.7(9)
F13 C21 C22 109.1(10)
F14 C21 C22 110.9(10)
O7 C22 C21 112.4(8)
O7 C22 C23 128.4(7)
C23 C22 C21 119.2(8)
C22 C23 C24 120.7(7)
O8 C24 C23 127.6(7)
O8 C24 C25 115.4(7)
C23 C24 C25 117.0(7)
F15 C25 F16 101.6(9)
F15 C25 F17 111.3(8)
F15 C25 C24 118.3(9)
F16 C25 C24 110.9(7)
F17 C25 F16 99.0(9)
F17 C25 C24 113.3(8)
O9 Gd2 O11 78.97(19)
O9 Gd2 O12 81.9(2)
O9 Gd2 O13 143.32(17)
O9 Gd2 O14 144.47(17)
O9 Gd2 O15 75.3(2)
O9 Gd2 O16 109.7(2)
O9 Gd2 N5 69.73(18)
O11 Gd2 O12 71.61(17)
O11 Gd2 O13 119.15(17)
O11 Gd2 O14 74.82(17)
O11 Gd2 O15 81.89(18)
O11 Gd2 O16 148.73(17)
O11 Gd2 N5 134.04(18)
O12 Gd2 O13 75.45(16)
O12 Gd2 O14 111.34(17)
O12 Gd2 O15 147.84(17)
O12 Gd2 N5 71.37(17)
O13 Gd2 N5 75.82(18)
O14 Gd2 O13 71.72(16)
O14 Gd2 O15 77.61(18)
O14 Gd2 N5 145.16(17)
O15 Gd2 O13 135.11(17)
O15 Gd2 N5 119.53(18)
O16 Gd2 O12 138.20(17)
O16 Gd2 O13 72.28(16)
O16 Gd2 O14 82.83(18)
O16 Gd2 O15 72.04(17)
O16 Gd2 N5 75.49(18)
N7 O9 Gd2 138.8(4)
C37 O11 Gd2 133.7(5)
C39 O12 Gd2 131.6(5)
C42 O13 Gd2 132.4(4)
C44 O14 Gd2 134.8(5)
C47 O15 Gd2 135.1(5)
C49 O16 Gd2 134.8(5)
N6 N5 Gd2 121.0(4)
N6 N5 C33 104.0(6)
C33 N5 Gd2 134.3(4)
C34 N6 N5 112.7(6)
O9 N7 C26 125.3(6)
O9 N7 C27 118.7(5)
C26 N7 C27 116.0(6)
O10 N8 C26 123.6(7)
O10 N8 C28 121.9(7)
C26 N8 C28 114.5(6)
N7 C26 N8 107.2(6)
N7 C26 C33 127.6(6)
N8 C26 C33 125.3(7)
N7 C27 C28 100.1(6)
N7 C27 C29 105.8(7)
N7 C27 C30 108.8(7)
C29 C27 C28 115.5(7)
C30 C27 C28 116.3(7)
C30 C27 C29 109.2(8)
N8 C28 C27 101.9(6)
N8 C28 C31 109.3(8)
N8 C28 C32 107.1(7)
C31 C28 C27 115.0(7)
C31 C28 C32 109.4(7)
C32 C28 C27 113.6(7)
N5 C33 C26 119.8(6)
N5 C33 C35 110.8(7)
C35 C33 C26 129.4(7)
N6 C34 C35 106.9(7)
C34 C35 C33 105.6(7)
F18 C36 C37 109.4(7)
F19 C36 F18 106.1(8)
F19 C36 C37 115.1(9)
F20 C36 F18 105.6(9)
F20 C36 F19 107.3(8)
F20 C36 C37 112.8(8)
O11 C37 C36 115.1(7)
O11 C37 C38 127.6(7)
C38 C37 C36 117.2(7)
C39 C38 C37 120.0(7)
O12 C39 C38 128.1(7)
O12 C39 C40 113.6(7)
C38 C39 C40 118.3(7)
F21 C40 F22 102.1(9)
F21 C40 C39 110.8(8)
F22 C40 C39 110.6(8)
F23 C40 F21 108.5(9)
F23 C40 F22 109.3(9)
F23 C40 C39 114.8(9)
F24 C41 F26 105.0(7)
F24 C41 C42 112.5(7)
F25 C41 F24 109.6(8)
F25 C41 F26 105.5(8)
F25 C41 C42 114.5(8)
F26 C41 C42 109.1(7)
O13 C42 C41 114.0(7)
O13 C42 C43 128.0(7)
C43 C42 C41 117.9(7)
C42 C43 C44 122.1(7)
O14 C44 C43 126.4(7)
O14 C44 C45 115.1(6)
C43 C44 C45 118.5(6)
F27 C45 F28 107.2(7)
F27 C45 C44 113.5(6)
F28 C45 C44 110.0(6)
F29 C45 F27 107.8(7)
F29 C45 F28 106.1(7)
F29 C45 C44 111.9(7)
F30 C46 F31 104.4(6)
F30 C46 C47 114.7(7)
F31 C46 C47 110.1(7)
F32 C46 F30 107.7(6)
F32 C46 F31 106.8(6)
F32 C46 C47 112.6(7)
F32A C46 C47 114.2(9)
F32A C46 F30A 103.0(7)
F30A C46 C47 110.0(9)
F31A C46 C47 118.5(9)
F31A C46 F32A 105.7(7)
F31A C46 F30A 104.0(7)
O15 C47 C46 115.0(7)
O15 C47 C48 127.5(8)
C48 C47 C46 117.4(7)
C49 C48 C47 121.5(7)
O16 C49 C48 128.1(7)
O16 C49 C50 113.8(6)
C48 C49 C50 118.0(7)
F33 C50 F34 103.9(7)
F33 C50 C49 110.7(6)
F34 C50 C49 112.4(7)
F35 C50 F33 109.5(7)
F35 C50 F34 105.3(6)
F35 C50 C49 114.3(7)

loop_
_geom_bond_atom_site_label_1
_geom_bond_atom_site_label_2
_geom_bond_distance
Gd1 O1 2.311(5)
Gd1 O3 2.360(5)
Gd1 O4 2.384(5)
Gd1 O5 2.402(5)
Gd1 O6 2.359(5)
Gd1 O7 2.371(4)
Gd1 O8 2.383(5)
Gd1 N3 2.546(6)
F1 C11 1.319(10)
F2 C11 1.304(9)
F3 C15 1.322(13)
F4 C15 1.304(10)
F5 C15 1.296(10)
F6 C16 1.292(10)
F7 C16 1.344(11)
F8 C16 1.276(11)
F9 C20 1.324(9)
F10 C20 1.301(11)
F11 C20 1.326(12)
F12 C21 1.247(13)
F13 C21 1.266(13)
F14 C21 1.357(12)
F15 C25 1.277(10)
F16 C25 1.364(12)
F17 C25 1.305(10)
F52 C11 1.330(10)
O1 N1 1.287(7)
O2 N2 1.262(8)
O3 C12 1.250(8)
O4 C14 1.253(8)
O5 C17 1.246(9)
O6 C19 1.244(8)
O7 C22 1.252(9)
O8 C24 1.238(9)
N1 C1 1.315(9)
N1 C2 1.502(9)
N2 C1 1.363(9)
N2 C3 1.484(10)
N3 N4 1.339(8)
N3 C8 1.350(9)
N4 C9 1.329(10)
C1 C8 1.438(10)
C2 C3 1.548(10)
C2 C4 1.505(11)
C2 C5 1.530(11)
C3 C6 1.530(12)
C3 C7 1.548(13)
C8 C10 1.403(11)
C9 C10 1.377(13)
C11 C12 1.525(10)
C12 C13 1.368(10)
C13 C14 1.397(10)
C14 C15 1.493(11)
C16 C17 1.519(11)
C17 C18 1.388(11)
C18 C19 1.381(10)
C19 C20 1.533(11)
C21 C22 1.525(13)
C22 C23 1.369(11)
C23 C24 1.405(11)
C24 C25 1.505(12)
Gd2 O9 2.334(6)
Gd2 O11 2.359(5)
Gd2 O12 2.367(5)
Gd2 O13 2.380(5)
Gd2 O14 2.377(5)
Gd2 O15 2.379(5)
Gd2 O16 2.363(5)
Gd2 N5 2.542(6)
F18 C36 1.318(11)
F19 C36 1.306(10)
F20 C36 1.278(10)
F21 C40 1.315(11)
F22 C40 1.325(12)
F23 C40 1.281(11)
F24 C41 1.322(10)
F25 C41 1.273(10)
F26 C41 1.343(11)
F27 C45 1.323(9)
F28 C45 1.325(9)
F29 C45 1.313(9)
F30 C46 1.348(8)
F31 C46 1.364(8)
F32 C46 1.306(8)
F33 C50 1.322(9)
F34 C50 1.335(10)
F35 C50 1.319(9)
O9 N7 1.296(8)
O10 N8 1.264(9)
O11 C37 1.240(9)
O12 C39 1.244(8)
O13 C42 1.260(8)
O14 C44 1.240(8)
O15 C47 1.236(9)
O16 C49 1.247(8)
N5 N6 1.344(7)
N5 C33 1.347(9)
N6 C34 1.331(10)
N7 C26 1.318(9)
N7 C27 1.490(9)
N8 C26 1.349(9)
N8 C28 1.473(10)
C26 C33 1.436(10)
C27 C28 1.576(11)
C27 C29 1.519(12)
C27 C30 1.501(12)
C28 C31 1.496(11)
C28 C32 1.528(11)
C33 C35 1.381(10)
C34 C35 1.361(12)
C36 C37 1.524(11)
C37 C38 1.411(11)
C38 C39 1.379(10)
C39 C40 1.529(11)
C41 C42 1.525(11)
C42 C43 1.376(10)
C43 C44 1.392(10)
C44 C45 1.529(11)
C46 C47 1.488(12)
C46 F32A 1.339(9)
C46 F30A 1.369(8)
C46 F31A 1.320(9)
C47 C48 1.398(12)
C48 C49 1.370(11)
C49 C50 1.526(10)
